data_1504698
loop_
_publ_author_name
'Kang, Sung Ok'
'Day, Victor W.'
'Bowman-James, Kristin'

_publ_contact_author
; 
   Prof. Kristin Bowman-James 
   Department of Chemistry -- University of Kansas
   Malott Hall
   1251 Wescoe Hall Dr, Rm 2010 
   Lawrence, KS  66045-7582  USA 
;
_publ_section_title
;
 Cyclophane capsule motifs with side pockets.
;
_journal_issue 13
_journal_name_full 'Organic letters'
_journal_page_first 2677
_journal_page_last 2680
_journal_paper_doi 10.1021/ol800762j
_journal_volume 10
_journal_year 2008
_chemical_formula_sum 'C40 H82.34 N12 O32 P4.34'
_chemical_formula_weight 1377.93
_chemical_name_systematic
; 
 ? 
;
_space_group_IT_number 14
_symmetry_cell_setting monoclinic
_symmetry_space_group_name_Hall '-P 2ybc'
_symmetry_space_group_name_H-M 'P 1 21/c 1'
_atom_sites_solution_hydrogens geom
_atom_sites_solution_primary direct
_atom_sites_solution_secondary difmap
_audit_creation_method SHELXL-97
_cell_angle_alpha 90.00
_cell_angle_beta 105.289(2)
_cell_angle_gamma 90.00
_cell_formula_units_Z 2
_cell_length_a 13.6282(12)
_cell_length_b 14.5880(13)
_cell_length_c 15.1531(13)
_cell_measurement_reflns_used 7116
_cell_measurement_temperature 100(2)
_cell_measurement_theta_max 29.00
_cell_measurement_theta_min 2.09
_cell_volume 2905.9(4)
_computing_cell_refinement 'Bruker SAINT'
_computing_data_collection 'Bruker SMART'
_computing_data_reduction 'Bruker SAINT'
_computing_molecular_graphics 'Bruker SHELXTL'
_computing_publication_material 'Bruker SHELXTL'
_computing_structure_refinement 'Bruker SHELXTL'
_computing_structure_solution 'Bruker SHELXTL'
_diffrn_ambient_temperature 100(2)
_diffrn_measured_fraction_theta_full 0.999
_diffrn_measured_fraction_theta_max 0.999
_diffrn_measurement_device_type 'Bruker SMART APEX CCD area detector'
_diffrn_measurement_method 'phi and omega scans'
_diffrn_radiation_monochromator graphite
_diffrn_radiation_source 'fine-focus sealed tube'
_diffrn_radiation_type MoK\a
_diffrn_radiation_wavelength 0.71073
_diffrn_reflns_av_R_equivalents 0.0446
_diffrn_reflns_av_sigmaI/netI 0.0362
_diffrn_reflns_limit_h_max 16
_diffrn_reflns_limit_h_min -16
_diffrn_reflns_limit_k_max 17
_diffrn_reflns_limit_k_min -17
_diffrn_reflns_limit_l_max 18
_diffrn_reflns_limit_l_min -18
_diffrn_reflns_number 25590
_diffrn_reflns_theta_full 26.00
_diffrn_reflns_theta_max 26.00
_diffrn_reflns_theta_min 2.27
_diffrn_standards_decay_% 0.00
_exptl_absorpt_coefficient_mu 0.245
_exptl_absorpt_correction_T_max 1.000
_exptl_absorpt_correction_T_min 0.863
_exptl_absorpt_correction_type empirical
_exptl_crystal_colour Colorless
_exptl_crystal_density_diffrn 1.575
_exptl_crystal_density_method 'not measured'
_exptl_crystal_description 'Rectangular parallelepiped'
_exptl_crystal_F_000 1455
_exptl_crystal_size_max 0.38
_exptl_crystal_size_mid 0.30
_exptl_crystal_size_min 0.08
_refine_diff_density_max 0.955
_refine_diff_density_min -0.642
_refine_ls_extinction_method none
_refine_ls_goodness_of_fit_ref 1.086
_refine_ls_hydrogen_treatment mixed
_refine_ls_matrix_type full
_refine_ls_number_parameters 482
_refine_ls_number_reflns 5707
_refine_ls_number_restraints 0
_refine_ls_restrained_S_all 1.086
_refine_ls_R_factor_all 0.0830
_refine_ls_R_factor_gt 0.0680
_refine_ls_shift/su_max 0.000
_refine_ls_shift/su_mean 0.000
_refine_ls_structure_factor_coef Fsqd
_refine_ls_weighting_details 'calc w=1/[\s^2^(Fo^2^)+(0.1400P)^2^+2.4342P] where P=(Fo^2^+2Fc^2^)/3'
_refine_ls_weighting_scheme calc
_refine_ls_wR_factor_gt 0.2154
_refine_ls_wR_factor_ref 0.2255
_reflns_number_gt 4369
_reflns_number_total 5707
_reflns_threshold_expression >2sigma(I)
_cod_data_source_file ol800762j-file003.cif
_cod_data_source_block k45d_[H4L2-2H2PO7]_(Cmpd_C)
_cod_depositor_comments
;
The following automatic conversions were performed:

'_symmetry_cell_setting' value 'Monoclinic' changed to 'monoclinic'
according to /home/saulius/struct/CIF-dictionaries/cif_core.dic
dictionary named 'cif_core.dic' version 2.4.1 from 2010-06-29.

Automatic conversion script
Id: cif_fix_values 1715 2011-07-08 13:25:40Z adriana 
;
_cod_original_sg_symbol_H-M P2(1)/c
_cod_database_code 1504698

loop_
_symmetry_equiv_pos_as_xyz
'x, y, z'
'-x, y+1/2, -z+1/2'
'-x, -y, -z'
'x, -y-1/2, z-1/2'

loop_
_atom_site_label
_atom_site_type_symbol
_atom_site_fract_x
_atom_site_fract_y
_atom_site_fract_z
_atom_site_U_iso_or_equiv
_atom_site_adp_type
_atom_site_occupancy
_atom_site_symmetry_multiplicity
_atom_site_calc_flag
_atom_site_refinement_flags
_atom_site_disorder_assembly
_atom_site_disorder_group
O1 O -0.0485(2) 0.2277(2) -0.05799(18) 0.0430(7) Uani 1 1 d . . .
O2 O 0.1011(2) -0.0165(2) 0.31352(17) 0.0418(7) Uani 1 1 d . . .
O3 O 0.2409(2) -0.22676(18) -0.00146(18) 0.0388(6) Uani 1 1 d . . .
O4 O 0.0745(2) 0.1673(2) -0.23525(18) 0.0441(7) Uani 1 1 d . . .
N1 N 0.2015(3) 0.3528(2) 0.0326(2) 0.0378(8) Uani 1 1 d . . .
H1N H 0.197(3) 0.304(3) 0.054(3) 0.020(9) Uiso 1 1 d . . .
C2 C 0.1370(4) 0.4082(3) 0.0787(4) 0.0525(11) Uani 1 1 d . . .
H2A H 0.1380 0.4730 0.0595 0.063 Uiso 1 1 calc R . .
H2B H 0.1668 0.4055 0.1457 0.063 Uiso 1 1 calc R . .
C3 C 0.0265(3) 0.3754(3) 0.0567(3) 0.0388(9) Uani 1 1 d . . .
H3A H -0.0120 0.4159 0.0879 0.047 Uiso 1 1 calc R . .
H3B H -0.0043 0.3807 -0.0100 0.047 Uiso 1 1 calc R . .
N4 N 0.0170(2) 0.2809(2) 0.0848(2) 0.0309(7) Uani 1 1 d . . .
H4N H 0.0406 0.2663 0.1429 0.037 Uiso 1 1 calc R . .
C5 C -0.0259(3) 0.2163(3) 0.0257(2) 0.0319(8) Uani 1 1 d . . .
C6 C -0.0485(3) 0.1264(2) 0.0647(2) 0.0306(8) Uani 1 1 d . . .
C7 C 0.0270(3) 0.0776(2) 0.1277(2) 0.0301(8) Uani 1 1 d . . .
H7 H 0.0931 0.1032 0.1492 0.036 Uiso 1 1 calc R . .
C8 C -0.1460(3) 0.0893(2) 0.0352(2) 0.0300(8) Uani 1 1 d . . .
C9 C -0.1660(3) 0.0018(2) 0.0639(2) 0.0298(8) Uani 1 1 d . . .
H9 H -0.2319 -0.0240 0.0416 0.036 Uiso 1 1 calc R . .
C10 C -0.0903(3) -0.0479(3) 0.1249(2) 0.0306(8) Uani 1 1 d . . .
C11 C 0.0063(3) -0.0080(3) 0.1591(2) 0.0312(8) Uani 1 1 d . . .
C12 C 0.0840(3) -0.0522(3) 0.2376(2) 0.0319(8) Uani 1 1 d . B .
N13 N 0.1311(2) -0.1265(2) 0.2195(2) 0.0326(7) Uani 1 1 d . . .
H13N H 0.1287 -0.1404 0.1625 0.039 Uiso 1 1 calc R A 1
C14 C 0.1874(3) -0.1860(3) 0.2943(3) 0.0364(9) Uani 0.829(4) 1 d P B 1
H14A H 0.1968 -0.2467 0.2686 0.044 Uiso 0.829(4) 1 calc PR B 1
H14B H 0.1456 -0.1950 0.3381 0.044 Uiso 0.829(4) 1 calc PR B 1
C15 C 0.2917(3) -0.1492(3) 0.3467(3) 0.0334(10) Uani 0.829(4) 1 d P B 1
H15A H 0.2818 -0.0997 0.3882 0.040 Uiso 0.829(4) 1 calc PR B 1
H15B H 0.3301 -0.1991 0.3849 0.040 Uiso 0.829(4) 1 calc PR B 1
C14' C 0.1874(3) -0.1860(3) 0.2943(3) 0.0364(9) Uani 0.171(4) 1 d P B 2
H14C H 0.1877 -0.1576 0.3538 0.044 Uiso 0.171(4) 1 calc PR B 2
H14D H 0.1523 -0.2459 0.2906 0.044 Uiso 0.171(4) 1 calc PR B 2
C15' C 0.2845(16) -0.1996(14) 0.2905(14) 0.029(5) Uani 0.171(4) 1 d P B 2
H15C H 0.2823 -0.2369 0.2355 0.035 Uiso 0.171(4) 1 calc PR B 2
H15D H 0.3191 -0.2368 0.3444 0.035 Uiso 0.171(4) 1 calc PR B 2
N16 N 0.3524(2) -0.1135(2) 0.2878(2) 0.0300(7) Uani 1 1 d . . .
H16N H 0.318(3) -0.074(3) 0.255(3) 0.036(11) Uiso 1 1 d . . .
C17 C 0.3792(3) -0.1842(3) 0.2251(3) 0.0316(10) Uani 0.829(4) 1 d P B 1
H17A H 0.4429 -0.2155 0.2578 0.038 Uiso 0.829(4) 1 calc PR B 1
H17B H 0.3246 -0.2309 0.2097 0.038 Uiso 0.829(4) 1 calc PR B 1
C18 C 0.3928(3) -0.1442(3) 0.1393(3) 0.0333(8) Uani 0.829(4) 1 d P B 1
H18A H 0.4475 -0.0975 0.1543 0.040 Uiso 0.829(4) 1 calc PR B 1
H18B H 0.4140 -0.1929 0.1027 0.040 Uiso 0.829(4) 1 calc PR B 1
C17' C 0.4277(15) -0.1237(15) 0.2475(14) 0.030(5) Uani 0.171(4) 1 d P B 2
H17C H 0.4718 -0.1746 0.2780 0.036 Uiso 0.171(4) 1 calc PR B 2
H17D H 0.4694 -0.0671 0.2577 0.036 Uiso 0.171(4) 1 calc PR B 2
C18' C 0.3928(3) -0.1442(3) 0.1393(3) 0.0333(8) Uani 0.171(4) 1 d P B 2
H18C H 0.4488 -0.1249 0.1130 0.040 Uiso 0.171(4) 1 calc PR B 2
H18D H 0.3855 -0.2114 0.1311 0.040 Uiso 0.171(4) 1 calc PR B 2
N19 N 0.3004(2) -0.1022(2) 0.0859(2) 0.0295(6) Uani 1 1 d . . .
H19N H 0.2879 -0.0450 0.0977 0.035 Uiso 1 1 calc R B 1
C20 C 0.2327(3) -0.1463(2) 0.0189(2) 0.0292(8) Uani 1 1 d . . .
C27 C 0.1152(3) 0.1406(3) -0.1567(2) 0.0325(8) Uani 1 1 d . . .
N28 N 0.1815(2) 0.1886(2) -0.0953(2) 0.0327(7) Uani 1 1 d . . .
H28N H 0.2073 0.1644 -0.0409 0.039 Uiso 1 1 calc R . .
C29 C 0.2143(3) 0.2809(3) -0.1139(3) 0.0409(9) Uani 1 1 d . . .
H29A H 0.1953 0.2918 -0.1807 0.049 Uiso 1 1 calc R . .
H29B H 0.2892 0.2854 -0.0913 0.049 Uiso 1 1 calc R . .
C30 C 0.1661(4) 0.3521(3) -0.0682(3) 0.0570(13) Uani 1 1 d . . .
H30A H 0.1795 0.4131 -0.0912 0.068 Uiso 1 1 calc R . .
H30B H 0.0916 0.3425 -0.0863 0.068 Uiso 1 1 calc R . .
C31 C 0.3096(4) 0.3875(3) 0.0659(4) 0.0617(14) Uani 1 1 d . . .
H31A H 0.3537 0.3525 0.0365 0.093 Uiso 1 1 calc R . .
H31B H 0.3334 0.3799 0.1324 0.093 Uiso 1 1 calc R . .
H31C H 0.3119 0.4525 0.0504 0.093 Uiso 1 1 calc R . .
C32 C 0.4477(4) -0.0686(3) 0.3446(3) 0.0379(11) Uani 0.829(4) 1 d P B 1
H32A H 0.4617 -0.0130 0.3136 0.057 Uiso 0.829(4) 1 calc PR B 1
H32B H 0.5050 -0.1112 0.3526 0.057 Uiso 0.829(4) 1 calc PR B 1
H32C H 0.4384 -0.0522 0.4046 0.057 Uiso 0.829(4) 1 calc PR B 1
C32' C 0.3750(18) -0.0766(17) 0.3804(14) 0.040(6) Uani 0.171(4) 1 d P B 2
H32D H 0.4176 -0.0218 0.3845 0.061 Uiso 0.171(4) 1 calc PR B 2
H32E H 0.4112 -0.1228 0.4239 0.061 Uiso 0.171(4) 1 calc PR B 2
H32F H 0.3114 -0.0603 0.3951 0.061 Uiso 0.171(4) 1 calc PR B 2
P1 P 0.32819(7) 0.13462(6) 0.16968(6) 0.0264(3) Uani 1 1 d . . .
P2 P 0.47012(7) 0.13166(7) 0.05353(7) 0.0324(3) Uani 1 1 d . . .
P3 P 0.6431(7) 0.0576(6) 0.1916(7) 0.071(3) Uani 0.171(4) 1 d P . .
O11 O 0.3730(2) 0.2059(2) 0.2456(2) 0.0390(7) Uani 1 1 d . . .
H11O H 0.401(4) 0.182(3) 0.291(4) 0.049(15) Uiso 1 1 d . . .
O12 O 0.2542(2) 0.18271(16) 0.09390(17) 0.0346(6) Uani 1 1 d . . .
O13 O 0.2908(2) 0.05011(18) 0.20533(18) 0.0369(6) Uani 1 1 d . . .
O14 O 0.4259(2) 0.1027(2) 0.1370(2) 0.0466(8) Uani 1 1 d . . .
O21 O 0.4043(3) 0.0830(2) -0.0291(2) 0.0552(8) Uani 1 1 d . . .
H21O H 0.4127 0.0184 -0.0481 0.066 Uiso 1 1 d R . .
O22 O 0.4747(2) 0.2319(2) 0.0458(2) 0.0482(7) Uani 1 1 d . . .
O23 O 0.5774(3) 0.0858(3) 0.0772(3) 0.0375(8) Uani 0.829(4) 1 d P . .
O23' O 0.5795(16) 0.129(2) 0.130(2) 0.083(8) Uani 0.171(4) 1 d P . .
O31 O 0.603(2) -0.0304(16) 0.1724(17) 0.082(7) Uani 0.171(4) 1 d P . .
O32 O 0.735(4) 0.076(2) 0.186(3) 0.16(2) Uani 0.171(4) 1 d P . .
O33 O 0.629(2) 0.088(2) 0.2888(19) 0.097(9) Uani 0.171(4) 1 d P . .
O1W O -0.0800(4) 0.4063(4) -0.1800(4) 0.1057(16) Uani 1 1 d . . .
H1W1 H -0.0719 0.3586 -0.1477 0.127 Uiso 1 1 d R . .
H1W2 H -0.0288 0.4374 -0.1821 0.127 Uiso 1 1 d R . .
O2W O 0.4744(2) 0.1532(2) 0.40625(19) 0.0455(7) Uani 1 1 d . . .
H2W1 H 0.4925 0.1876 0.4522 0.055 Uiso 1 1 d R . .
H2W2 H 0.5335 0.1407 0.4028 0.055 Uiso 1 1 d R . .
O3W O 0.6726(3) 0.1131(2) 0.4183(2) 0.0440(9) Uani 0.829(4) 1 d P . .
H3W1 H 0.7123 0.1537 0.4465 0.053 Uiso 0.829(4) 1 d PR . .
H3W2 H 0.7045 0.1066 0.3783 0.053 Uiso 0.829(4) 1 d PR . .
O4W O 0.7128(3) 0.0721(3) 0.2544(3) 0.0650(13) Uani 0.829(4) 1 d P . .
H4W1 H 0.6732 0.0768 0.2017 0.078 Uiso 0.829(4) 1 d PR . .
H4W2 H 0.7759 0.0804 0.2653 0.078 Uiso 0.829(4) 1 d PR . .
O5W O 0.6580(4) -0.1119(4) 0.2118(3) 0.0775(14) Uani 0.829(4) 1 d P . .
H5W1 H 0.6488 -0.1666 0.2249 0.093 Uiso 0.829(4) 1 d PR . .
H5W2 H 0.6333 -0.0880 0.1603 0.093 Uiso 0.829(4) 1 d PR . .

loop_
_atom_site_aniso_label
_atom_site_aniso_U_11
_atom_site_aniso_U_22
_atom_site_aniso_U_33
_atom_site_aniso_U_23
_atom_site_aniso_U_13
_atom_site_aniso_U_12
O1 0.0479(17) 0.0511(17) 0.0289(14) -0.0023(12) 0.0082(12) -0.0029(13)
O2 0.0381(15) 0.0560(18) 0.0285(14) -0.0082(12) 0.0039(11) -0.0018(13)
O3 0.0384(15) 0.0353(15) 0.0378(15) -0.0077(12) 0.0015(12) 0.0068(12)
O4 0.0417(16) 0.0581(18) 0.0288(14) 0.0107(13) 0.0026(12) -0.0028(13)
N1 0.044(2) 0.0213(16) 0.053(2) 0.0060(15) 0.0213(16) 0.0004(14)
C2 0.062(3) 0.032(2) 0.070(3) 0.002(2) 0.028(2) 0.004(2)
C3 0.044(2) 0.031(2) 0.045(2) 0.0064(16) 0.0182(18) 0.0092(16)
N4 0.0321(16) 0.0307(16) 0.0289(15) 0.0001(12) 0.0061(12) 0.0034(12)
C5 0.0251(17) 0.037(2) 0.0329(19) -0.0026(15) 0.0064(14) 0.0048(15)
C6 0.0286(18) 0.0342(19) 0.0294(18) -0.0070(14) 0.0082(14) 0.0005(14)
C7 0.0258(17) 0.0356(19) 0.0279(17) -0.0060(14) 0.0055(14) -0.0002(14)
C8 0.0285(18) 0.036(2) 0.0248(17) -0.0050(15) 0.0053(14) 0.0042(15)
C9 0.0259(17) 0.0345(19) 0.0286(17) -0.0037(14) 0.0064(14) 0.0003(14)
C10 0.0288(18) 0.038(2) 0.0248(17) -0.0022(14) 0.0075(14) 0.0021(15)
C11 0.0292(18) 0.038(2) 0.0264(17) -0.0051(15) 0.0066(14) 0.0024(15)
C12 0.0254(17) 0.042(2) 0.0270(18) -0.0007(15) 0.0052(14) -0.0038(15)
N13 0.0308(16) 0.0427(18) 0.0212(14) 0.0039(12) 0.0012(12) 0.0029(13)
C14 0.035(2) 0.043(2) 0.0302(19) 0.0121(16) 0.0055(16) 0.0018(16)
C15 0.031(2) 0.041(3) 0.026(2) 0.009(2) 0.0047(18) 0.0054(19)
C14' 0.035(2) 0.043(2) 0.0302(19) 0.0121(16) 0.0055(16) 0.0018(16)
C15' 0.036(11) 0.030(10) 0.023(10) 0.005(9) 0.010(8) -0.007(9)
N16 0.0298(16) 0.0297(16) 0.0266(15) 0.0055(13) 0.0008(12) 0.0055(13)
C17 0.029(2) 0.030(2) 0.034(2) 0.0039(18) 0.0060(18) 0.0047(19)
C18 0.0243(17) 0.041(2) 0.0340(19) -0.0052(16) 0.0069(15) 0.0008(15)
C17' 0.018(9) 0.033(12) 0.032(11) 0.004(9) -0.004(8) 0.010(8)
C18' 0.0243(17) 0.041(2) 0.0340(19) -0.0052(16) 0.0069(15) 0.0008(15)
N19 0.0252(15) 0.0320(16) 0.0308(15) -0.0023(12) 0.0063(12) 0.0025(12)
C20 0.0278(18) 0.0328(19) 0.0278(18) -0.0028(14) 0.0091(14) 0.0016(14)
C27 0.0281(18) 0.042(2) 0.0276(18) 0.0015(15) 0.0078(15) 0.0048(15)
N28 0.0312(16) 0.0363(17) 0.0291(16) 0.0059(13) 0.0052(13) 0.0001(13)
C29 0.039(2) 0.041(2) 0.047(2) 0.0075(18) 0.0179(18) -0.0014(17)
C30 0.073(3) 0.043(2) 0.058(3) 0.019(2) 0.024(3) 0.009(2)
C31 0.059(3) 0.043(3) 0.089(4) -0.008(3) 0.031(3) -0.011(2)
C32 0.035(3) 0.039(3) 0.033(2) 0.006(2) -0.001(2) -0.001(2)
C32' 0.038(13) 0.052(14) 0.021(10) 0.001(9) -0.010(9) 0.008(10)
P1 0.0313(5) 0.0238(5) 0.0242(5) 0.0007(3) 0.0077(4) 0.0015(3)
P2 0.0312(5) 0.0346(5) 0.0333(5) -0.0021(4) 0.0118(4) -0.0048(4)
P3 0.064(5) 0.051(5) 0.072(6) 0.012(4) -0.030(5) -0.018(4)
O11 0.0452(17) 0.0351(15) 0.0327(15) -0.0036(12) 0.0033(13) -0.0005(12)
O12 0.0432(15) 0.0254(13) 0.0326(14) 0.0025(10) 0.0055(11) 0.0019(11)
O13 0.0397(15) 0.0318(14) 0.0366(14) 0.0090(11) 0.0055(11) 0.0009(11)
O14 0.0513(18) 0.0502(17) 0.0460(17) 0.0119(14) 0.0266(14) 0.0179(14)
O21 0.063(2) 0.057(2) 0.0446(17) -0.0107(15) 0.0126(15) -0.0076(16)
O22 0.062(2) 0.0353(15) 0.0503(18) -0.0007(13) 0.0200(15) -0.0057(14)
O23 0.0296(17) 0.046(2) 0.039(2) -0.0057(16) 0.0129(15) 0.0018(15)
O23' 0.038(12) 0.10(2) 0.09(2) 0.024(16) -0.006(12) -0.017(12)
O31 0.101(19) 0.060(14) 0.079(16) 0.011(12) 0.013(14) -0.006(13)
O32 0.28(5) 0.12(3) 0.16(3) 0.07(2) 0.18(4) 0.10(3)
O33 0.13(3) 0.091(19) 0.076(17) 0.022(14) 0.045(17) 0.020(18)
O1W 0.097(3) 0.120(4) 0.101(4) 0.029(3) 0.027(3) 0.003(3)
O2W 0.0440(17) 0.0505(17) 0.0391(16) -0.0065(13) 0.0058(13) -0.0027(13)
O3W 0.053(2) 0.0354(18) 0.043(2) -0.0050(14) 0.0121(16) 0.0008(15)
O4W 0.053(2) 0.091(3) 0.046(2) -0.006(2) 0.004(2) 0.010(2)
O5W 0.090(4) 0.072(3) 0.066(3) -0.005(2) 0.012(3) 0.001(3)

loop_
_atom_type_symbol
_atom_type_description
_atom_type_scat_dispersion_real
_atom_type_scat_dispersion_imag
_atom_type_scat_source
C C 0.0033 0.0016 'International Tables Vol C Tables 4.2.6.8 and 6.1.1.4'
H H 0.0000 0.0000 'International Tables Vol C Tables 4.2.6.8 and 6.1.1.4'
N N 0.0061 0.0033 'International Tables Vol C Tables 4.2.6.8 and 6.1.1.4'
O O 0.0106 0.0060 'International Tables Vol C Tables 4.2.6.8 and 6.1.1.4'
P P 0.1023 0.0942 'International Tables Vol C Tables 4.2.6.8 and 6.1.1.4'

loop_
_geom_angle_atom_site_label_1
_geom_angle_atom_site_label_2
_geom_angle_atom_site_label_3
_geom_angle
_geom_angle_site_symmetry_3
C30 N1 C2 114.5(4) .
C30 N1 C31 111.8(4) .
C2 N1 C31 107.7(4) .
N1 C2 C3 113.2(4) .
N4 C3 C2 113.0(3) .
C5 N4 C3 122.1(3) .
O1 C5 N4 123.0(4) .
O1 C5 C6 120.0(3) .
N4 C5 C6 117.0(3) .
C8 C6 C7 119.3(3) .
C8 C6 C5 119.3(3) .
C7 C6 C5 121.4(3) .
C11 C7 C6 120.7(3) .
C6 C8 C9 120.1(3) .
C6 C8 C20 120.5(3) 3
C9 C8 C20 119.0(3) 3
C10 C9 C8 120.6(3) .
C9 C10 C11 119.1(3) .
C9 C10 C27 119.4(3) 3
C11 C10 C27 121.5(3) 3
C7 C11 C10 120.0(3) .
C7 C11 C12 119.3(3) .
C10 C11 C12 120.4(3) .
O2 C12 N13 124.0(3) .
O2 C12 C11 118.4(3) .
N13 C12 C11 117.6(3) .
C12 N13 C14 120.4(3) .
N13 C14 C15 114.6(3) .
N16 C15 C14 114.0(3) .
C17' N16 C32' 119.3(13) .
C17' N16 C15 150.1(10) .
C32' N16 C15 63.6(11) .
C17' N16 C32 70.0(9) .
C32' N16 C32 50.0(10) .
C15 N16 C32 110.3(3) .
C17' N16 C17 45.0(10) .
C32' N16 C17 146.3(9) .
C15 N16 C17 114.2(3) .
C32 N16 C17 110.0(3) .
C17' N16 C15' 117.0(13) .
C32' N16 C15' 104.3(13) .
C15 N16 C15' 42.7(8) .
C32 N16 C15' 139.4(8) .
C17 N16 C15' 73.3(8) .
C18 C17 N16 112.9(3) .
N19 C18 C17 111.6(3) .
C20 N19 C18 123.1(3) .
O3 C20 N19 123.9(3) .
O3 C20 C8 120.3(3) 3
N19 C20 C8 115.7(3) 3
O4 C27 N28 124.3(4) .
O4 C27 C10 120.6(3) 3
N28 C27 C10 115.0(3) 3
C27 N28 C29 122.7(3) .
N28 C29 C30 110.9(3) .
N1 C30 C29 114.9(4) .
O13 P1 O12 116.27(15) .
O13 P1 O11 113.04(16) .
O12 P1 O11 108.08(16) .
O13 P1 O14 105.21(16) .
O12 P1 O14 110.29(16) .
O11 P1 O14 103.11(17) .
O22 P2 O21 115.48(19) .
O22 P2 O23 112.8(2) .
O21 P2 O23 107.7(2) .
O22 P2 O14 111.08(17) .
O21 P2 O14 105.44(18) .
O23 P2 O14 103.35(17) .
O22 P2 O23' 91.7(10) .
O21 P2 O23' 144.0(13) .
O23 P2 O23' 36.8(12) .
O14 P2 O23' 84.2(10) .
O4W P3 O32 55.1(18) .
O4W P3 O31 121.6(12) .
O32 P3 O31 121(2) .
O4W P3 O23' 126.1(13) .
O32 P3 O23' 102.6(18) .
O31 P3 O23' 112.0(15) .
O4W P3 O33 58.0(13) .
O32 P3 O33 110(2) .
O31 P3 O33 108.1(17) .
O23' P3 O33 101.3(18) .
O4W P3 O23 147.3(8) .
O32 P3 O23 97.7(19) .
O31 P3 O23 86.6(11) .
O23' P3 O23 34.5(13) .
O33 P3 O23 133.2(12) .
P2 O14 P1 133.20(19) .
O23' O23 P2 75.2(13) .
O23' O23 P3 58.3(15) .
P2 O23 P3 121.6(5) .
O23 O23' P3 87(2) .
O23 O23' P2 68.0(14) .
P3 O23' P2 136.4(18) .
P3 O31 O5W 122.5(19) .
O4W O32 P3 56.5(15) .
O4W O33 P3 45.6(9) .
O32 O4W P3 68(3) .
O32 O4W O33 140(3) .
P3 O4W O33 76.4(14) .

loop_
_geom_bond_atom_site_label_1
_geom_bond_atom_site_label_2
_geom_bond_distance
_geom_bond_site_symmetry_2
O1 C5 1.235(4) .
O2 C12 1.228(4) .
O3 C20 1.226(4) .
O4 C27 1.236(4) .
N1 C30 1.476(6) .
N1 C2 1.496(5) .
N1 C31 1.514(6) .
C2 C3 1.530(6) .
C3 N4 1.458(5) .
N4 C5 1.326(5) .
C5 C6 1.504(5) .
C6 C8 1.394(5) .
C6 C7 1.400(5) .
C7 C11 1.390(5) .
C8 C9 1.398(5) .
C8 C20 1.499(5) 3
C9 C10 1.394(5) .
C10 C11 1.408(5) .
C10 C27 1.504(5) 3
C11 C12 1.513(5) .
C12 N13 1.324(5) .
N13 C14 1.473(4) .
C14 C15 1.531(6) .
C15 N16 1.464(5) .
C15' N16 1.57(2) .
N16 C17' 1.33(2) .
N16 C32' 1.46(2) .
N16 C32 1.506(5) .
N16 C17 1.512(5) .
C17 C18 1.481(6) .
C18 N19 1.441(5) .
N19 C20 1.342(5) .
C20 C8 1.499(5) 3
C27 N28 1.315(5) .
C27 C10 1.504(5) 3
N28 C29 1.469(5) .
C29 C30 1.493(6) .
P1 O13 1.489(3) .
P1 O12 1.489(3) .
P1 O11 1.551(3) .
P1 O14 1.608(3) .
P2 O22 1.470(3) .
P2 O21 1.512(3) .
P2 O23 1.560(3) .
P2 O14 1.594(3) .
P2 O23' 1.63(2) .
P3 O4W 1.172(8) .
P3 O32 1.31(5) .
P3 O31 1.40(3) .
P3 O23' 1.51(3) .
P3 O33 1.60(3) .
P3 O23 1.777(9) .
O23 O23' 1.01(3) .
O31 O5W 1.45(2) .
O32 O4W 1.15(3) .
O33 O4W 1.39(3) .

loop_
_geom_hbond_atom_site_label_D
_geom_hbond_atom_site_label_H
_geom_hbond_atom_site_label_A
_geom_hbond_distance_DH
_geom_hbond_distance_HA
_geom_hbond_distance_DA
_geom_hbond_angle_DHA
_geom_hbond_site_symmetry_A
N1 H1N O12 0.79(4) 1.96(4) 2.679(4) 151(4) .
N1 H1N N4 0.79(4) 2.64(4) 3.015(5) 111(3) .
N4 H4N O4 0.88 2.03 2.737(4) 136.9 4_566
N13 H13N O1 0.88 2.10 2.826(4) 139.2 3
N16 H16N O13 0.82(5) 1.96(5) 2.722(4) 155(4) .
N16 H16N N19 0.82(5) 2.55(4) 2.958(4) 112(3) .
N19 H19N O13 0.88 2.13 2.891(4) 143.9 .
N28 H28N O12 0.88 1.99 2.777(4) 148.0 .
O11 H11O O2W 0.77(5) 1.82(5) 2.579(4) 167(5) .
O21 H21O O23 1.00 1.60 2.599(5) 177.9 3_655
O21 H21O O23' 1.00 2.50 3.48(4) 167.6 3_655
O1W H1W1 O1 0.84 2.32 3.157(6) 179.5 .
O1W H1W2 O2 0.84 2.13 2.968(6) 179.6 4_565
O2W H2W1 O22 0.84 1.91 2.698(4) 156.5 4_566
O2W H2W2 O3W 0.84 1.89 2.722(5) 169.6 .
O2W H2W2 O33 0.84 2.54 3.24(3) 141.3 .
O3W H3W1 O3 0.84 1.96 2.767(4) 159.4 2_655
O3W H3W2 O4W 0.84 1.98 2.748(6) 152.4 .
O4W H4W1 O23' 0.84 1.63 2.40(2) 150.1 .
O4W H4W1 O23 0.84 2.00 2.836(6) 178.8 .
O4W H4W2 O1W 0.84 1.93 2.754(7) 166.4 4_666
O5W H5W1 O11 0.84 1.95 2.795(6) 179.5 2_645
O5W H5W2 O21 0.84 1.92 2.705(6) 155.5 3_655

loop_
_geom_torsion_atom_site_label_1
_geom_torsion_atom_site_label_2
_geom_torsion_atom_site_label_3
_geom_torsion_atom_site_label_4
_geom_torsion
_geom_torsion_site_symmetry_1
_geom_torsion_site_symmetry_4
C30 N1 C2 C3 59.5(5) . .
C31 N1 C2 C3 -175.6(4) . .
N1 C2 C3 N4 60.2(5) . .
C2 C3 N4 C5 -120.5(4) . .
C3 N4 C5 O1 9.9(5) . .
C3 N4 C5 C6 -169.1(3) . .
O1 C5 C6 C8 -50.5(5) . .
N4 C5 C6 C8 128.5(4) . .
O1 C5 C6 C7 127.3(4) . .
N4 C5 C6 C7 -53.7(5) . .
C8 C6 C7 C11 1.6(5) . .
C5 C6 C7 C11 -176.2(3) . .
C7 C6 C8 C9 -4.0(5) . .
C5 C6 C8 C9 173.9(3) . .
C7 C6 C8 C20 169.3(3) . 3
C5 C6 C8 C20 -12.9(5) . 3
C6 C8 C9 C10 2.5(5) . .
C20 C8 C9 C10 -170.9(3) 3 .
C8 C9 C10 C11 1.5(5) . .
C8 C9 C10 C27 178.1(3) . 3
C6 C7 C11 C10 2.4(5) . .
C6 C7 C11 C12 -170.6(3) . .
C9 C10 C11 C7 -3.9(5) . .
C27 C10 C11 C7 179.5(3) 3 .
C9 C10 C11 C12 169.0(3) . .
C27 C10 C11 C12 -7.6(5) 3 .
C7 C11 C12 O2 67.1(5) . .
C10 C11 C12 O2 -105.8(4) . .
C7 C11 C12 N13 -111.6(4) . .
C10 C11 C12 N13 75.5(4) . .
O2 C12 N13 C14 16.8(6) . .
C11 C12 N13 C14 -164.6(3) . .
C12 N13 C14 C15 -77.5(5) . .
N13 C14 C15 N16 -45.3(5) . .
C14 C15 N16 C17' -101.8(19) . .
C14 C15 N16 C32' 154.9(11) . .
C14 C15 N16 C32 173.1(4) . .
C14 C15 N16 C17 -62.4(5) . .
C14 C15 N16 C15' -44.4(12) . .
C17' N16 C17 C18 -55.2(12) . .
C32' N16 C17 C18 -130.5(19) . .
C15 N16 C17 C18 151.4(4) . .
C32 N16 C17 C18 -84.0(4) . .
C15' N16 C17 C18 138.8(9) . .
N16 C17 C18 N19 -62.2(4) . .
C17 C18 N19 C20 -93.9(4) . .
C18 N19 C20 O3 2.4(6) . .
C18 N19 C20 C8 -174.5(3) . 3
O4 C27 N28 C29 0.4(6) . .
C10 C27 N28 C29 -179.5(3) 3 .
C27 N28 C29 C30 104.8(4) . .
C2 N1 C30 C29 -166.5(4) . .
C31 N1 C30 C29 70.8(5) . .
N28 C29 C30 N1 68.6(5) . .
O22 P2 O14 P1 48.1(3) . .
O21 P2 O14 P1 -77.7(3) . .
O23 P2 O14 P1 169.3(3) . .
O23' P2 O14 P1 137.7(12) . .
O13 P1 O14 P2 143.4(3) . .
O12 P1 O14 P2 17.3(3) . .
O11 P1 O14 P2 -97.9(3) . .
O22 P2 O23 O23' 59.4(15) . .
O21 P2 O23 O23' -171.9(15) . .
O14 P2 O23 O23' -60.6(15) . .
O22 P2 O23 P3 96.1(4) . .
O21 P2 O23 P3 -135.2(4) . .
O14 P2 O23 P3 -23.9(4) . .
O23' P2 O23 P3 36.7(15) . .
O4W P3 O23 O23' -70(2) . .
O32 P3 O23 O23' -101(2) . .
O31 P3 O23 O23' 139(2) . .
O33 P3 O23 O23' 27(2) . .
O4W P3 O23 P2 -112.7(17) . .
O32 P3 O23 P2 -143.8(17) . .
O31 P3 O23 P2 95.7(13) . .
O23' P3 O23 P2 -42.8(15) . .
O33 P3 O23 P2 -16.1(18) . .
P2 O23 O23' P3 143.3(12) . .
P3 O23 O23' P2 -143.3(12) . .
O4W P3 O23' O23 141.1(15) . .
O32 P3 O23' O23 85(2) . .
O31 P3 O23' O23 -45(2) . .
O33 P3 O23' O23 -160.5(17) . .
O4W P3 O23' P2 -165(2) . .
O32 P3 O23' P2 139(4) . .
O31 P3 O23' P2 8(4) . .
O33 P3 O23' P2 -107(3) . .
O23 P3 O23' P2 54(3) . .
O22 P2 O23' O23 -127.4(12) . .
O21 P2 O23' O23 13(2) . .
O14 P2 O23' O23 121.5(13) . .
O22 P2 O23' P3 172(3) . .
O21 P2 O23' P3 -47(4) . .
O23 P2 O23' P3 -60(3) . .
O14 P2 O23' P3 61(3) . .
O4W P3 O31 O5W -17(3) . .
O32 P3 O31 O5W 49(3) . .
O23' P3 O31 O5W 170(2) . .
O33 P3 O31 O5W -79(3) . .
O23 P3 O31 O5W 146(2) . .
O31 P3 O32 O4W -109(2) . .
O23' P3 O32 O4W 125.4(18) . .
O33 P3 O32 O4W 18.1(18) . .
O23 P3 O32 O4W 160.2(10) . .
O32 P3 O33 O4W -17.5(17) . .
O31 P3 O33 O4W 116.5(15) . .
O23' P3 O33 O4W -125.7(12) . .
O23 P3 O33 O4W -140.8(12) . .
P3 O32 O4W O33 -31(4) . .
O31 P3 O4W O32 107(2) . .
O23' P3 O4W O32 -80(2) . .
O33 P3 O4W O32 -160(2) . .
O23 P3 O4W O32 -39(2) . .
O32 P3 O4W O33 160(2) . .
O31 P3 O4W O33 -93(2) . .
O23' P3 O4W O33 80(2) . .
O23 P3 O4W O33 121(2) . .
P3 O33 O4W O32 30(4) . .
